data_2211879
loop_
_publ_author_name
'Makowski, Maciej'
'Lisowski, Marek'
'Iwona Miko\/lajczyk'
'Lis, Tadeusz'

_publ_section_title
<i>N</i>-[<i>tert</i>-Butoxycarbonylglycyl-(<i>E</i>)-\a,\b-dehydrophenylalanylglycylglycyl-(<i>E</i>)-\a,\b-dehydrophenylalanyl]glycine
_journal_coeditor_code LH2225
_journal_issue 1
_journal_name_full 'Acta Crystallographica Section E'
_journal_page_first o19
_journal_page_last o21
_journal_paper_doi 10.1107/S1600536806049841
_journal_volume 63
_journal_year 2007
_chemical_formula_iupac 'C31 H36 N6 O9'
_chemical_formula_moiety 'C31 H36 N6 O9'
_chemical_formula_sum 'C31 H36 N6 O9'
_chemical_formula_weight 636.66
_chemical_name_systematic
;
N-[tert-butoxycarbonyl-glycyl-(E)-\a,\b-dehydrophenylalanylglycylglycyl-
(E)-\a,\b-dehydrophenylalanyl]glycine
;
_space_group_IT_number 19
_symmetry_cell_setting orthorhombic
_symmetry_space_group_name_Hall 'P 2ac 2ab'
_symmetry_space_group_name_H-M 'P 21 21 21'
_atom_sites_solution_hydrogens geom
_atom_sites_solution_primary direct
_atom_sites_solution_secondary difmap
_audit_creation_method SHELXL-97
_cell_angle_alpha 90.00
_cell_angle_beta 90.00
_cell_angle_gamma 90.00
_cell_formula_units_Z 4
_cell_length_a 9.552(2)
_cell_length_b 14.008(3)
_cell_length_c 24.214(5)
_cell_measurement_reflns_used 20397
_cell_measurement_temperature 100(2)
_cell_measurement_theta_max 76
_cell_measurement_theta_min 3
_cell_volume 3239.9(12)
_computing_cell_refinement 'CrysAlis CCD'
_computing_data_collection 'CrysAlis CCD (Oxford Diffraction, 2003)'
_computing_data_reduction 'CrysAlis CCD'
_computing_molecular_graphics 'SHELXTL (Bruker, 1997)'
_computing_publication_material SHELXL97
_computing_structure_refinement 'SHELXL97 (Sheldrick, 1997)'
_computing_structure_solution 'SHELXS97 (Sheldrick, 1997)'
_diffrn_ambient_temperature 100(2)
_diffrn_measured_fraction_theta_full 0.973
_diffrn_measured_fraction_theta_max 0.933
_diffrn_measurement_device_type 'Xcalibur PX \k-geometry CCD detector'
_diffrn_measurement_method '\w and \q'
_diffrn_radiation_monochromator graphite
_diffrn_radiation_source 'fine-focus sealed tube'
_diffrn_radiation_type CuK\a
_diffrn_radiation_wavelength 1.5418
_diffrn_reflns_av_R_equivalents 0.0664
_diffrn_reflns_av_sigmaI/netI 0.0359
_diffrn_reflns_limit_h_max 11
_diffrn_reflns_limit_h_min -11
_diffrn_reflns_limit_k_max 16
_diffrn_reflns_limit_k_min -8
_diffrn_reflns_limit_l_max 30
_diffrn_reflns_limit_l_min -29
_diffrn_reflns_number 25776
_diffrn_reflns_theta_full 67.50
_diffrn_reflns_theta_max 76.73
_diffrn_reflns_theta_min 3.65
_exptl_absorpt_coefficient_mu 0.813
_exptl_absorpt_correction_T_max 0.948
_exptl_absorpt_correction_T_min 0.900
_exptl_absorpt_correction_type analytical
_exptl_absorpt_process_details '(CrysAlis RED; Oxford Diffraction, 2003)'
_exptl_crystal_colour colourless
_exptl_crystal_density_diffrn 1.305
_exptl_crystal_density_method 'not measured'
_exptl_crystal_description block
_exptl_crystal_F_000 1344
_exptl_crystal_size_max 0.15
_exptl_crystal_size_mid 0.10
_exptl_crystal_size_min 0.10
_refine_diff_density_max 0.42
_refine_diff_density_min -0.30
_refine_ls_extinction_coef 0.0031(4)
_refine_ls_extinction_expression Fc^*^=kFc[1+0.001xFc^2^\l^3^/sin(2\q)]^-1/4^
_refine_ls_extinction_method SHELXL97
_refine_ls_goodness_of_fit_ref 1.067
_refine_ls_hydrogen_treatment constr
_refine_ls_matrix_type full
_refine_ls_number_parameters 420
_refine_ls_number_reflns 3590
_refine_ls_number_restraints 0
_refine_ls_restrained_S_all 1.067
_refine_ls_R_factor_all 0.0657
_refine_ls_R_factor_gt 0.0573
_refine_ls_shift/su_max 0.000
_refine_ls_shift/su_mean 0.000
_refine_ls_structure_factor_coef Fsqd
_refine_ls_weighting_details 'calc w=1/[\s^2^(Fo^2^)+(0.088P)^2^+1.68P] where P=(Fo^2^+2Fc^2^)/3'
_refine_ls_weighting_scheme calc
_refine_ls_wR_factor_gt 0.1429
_refine_ls_wR_factor_ref 0.1526
_reflns_number_gt 3139
_reflns_number_total 3590
_reflns_threshold_expression I>2\s(I)
_cod_data_source_file lh2225.cif
_cod_data_source_block I
_cod_database_code 2211879
_cod_database_fobs_code 2211879

loop_
_symmetry_equiv_pos_as_xyz
'x, y, z'
'-x+1/2, -y, z+1/2'
'-x, y+1/2, -z+1/2'
'x+1/2, -y+1/2, -z'

loop_
_atom_site_type_symbol
_atom_site_label
_atom_site_fract_x
_atom_site_fract_y
_atom_site_fract_z
_atom_site_U_iso_or_equiv
_atom_site_adp_type
_atom_site_calc_flag
_atom_site_refinement_flags
_atom_site_occupancy
N N1 0.6756(4) 0.6195(3) 0.75417(14) 0.0339(8) Uani d . 1
H H1 0.7349 0.6570 0.7716 0.041 Uiso calc R 1
C C6 0.7291(5) 0.5495(3) 0.71703(17) 0.0373(10) Uani d . 1
H H6A 0.6761 0.4893 0.7218 0.045 Uiso calc R 1
H H6B 0.8283 0.5365 0.7262 0.045 Uiso calc R 1
C C7 0.7191(4) 0.5814(3) 0.65723(17) 0.0322(9) Uani d . 1
O O3 0.6481(3) 0.6505(2) 0.64357(12) 0.0379(7) Uani d . 1
N N2 0.7878(4) 0.5257(2) 0.62075(13) 0.0299(7) Uani d . 1
H H2 0.8402 0.4787 0.6333 0.036 Uiso calc R 1
C C8 0.7787(4) 0.5403(3) 0.56322(16) 0.0274(8) Uani d . 1
C C9 0.8936(4) 0.5340(3) 0.53164(17) 0.0326(9) Uani d . 1
H H9A 0.9794 0.5268 0.5511 0.039 Uiso calc R 1
C C10 0.9053(4) 0.5367(3) 0.47144(17) 0.0316(9) Uani d . 1
C C11 1.0253(5) 0.5786(3) 0.4484(2) 0.0405(10) Uani d . 1
H H11A 1.0978 0.6012 0.4718 0.049 Uiso calc R 1
C C12 1.0387(6) 0.5872(4) 0.3914(2) 0.0492(13) Uani d . 1
H H12A 1.1196 0.6164 0.3761 0.059 Uiso calc R 1
C C13 0.9345(6) 0.5533(4) 0.3572(2) 0.0510(13) Uani d . 1
H H13A 0.9428 0.5608 0.3183 0.061 Uiso calc R 1
C C14 0.8183(6) 0.5087(4) 0.3792(2) 0.0472(12) Uani d . 1
H H14A 0.7480 0.4840 0.3554 0.057 Uiso calc R 1
C C15 0.8042(5) 0.5000(3) 0.43595(18) 0.0395(10) Uani d . 1
H H15A 0.7245 0.4685 0.4508 0.047 Uiso calc R 1
C C16 0.6313(4) 0.5573(3) 0.54315(15) 0.0269(8) Uani d . 1
O O4 0.5338(3) 0.50456(19) 0.55643(11) 0.0295(6) Uani d . 1
N N3 0.6155(3) 0.6351(2) 0.51123(13) 0.0301(7) Uani d . 1
H H3 0.6891 0.6705 0.5035 0.036 Uiso calc R 1
C C17 0.4804(4) 0.6619(3) 0.48927(17) 0.0325(9) Uani d . 1
H H17A 0.4426 0.6077 0.4677 0.039 Uiso calc R 1
H H17B 0.4933 0.7162 0.4636 0.039 Uiso calc R 1
C C18 0.3744(4) 0.6899(3) 0.53236(17) 0.0293(8) Uani d . 1
O O5 0.2500(3) 0.7003(2) 0.51928(13) 0.0364(7) Uani d . 1
N N4 0.4173(4) 0.7016(2) 0.58420(14) 0.0298(7) Uani d . 1
H H4 0.5073 0.6995 0.5918 0.036 Uiso calc R 1
C C19 0.3176(4) 0.7178(3) 0.62820(18) 0.0319(9) Uani d . 1
H H19A 0.2593 0.7739 0.6189 0.038 Uiso calc R 1
H H19B 0.3690 0.7324 0.6627 0.038 Uiso calc R 1
C C20 0.2234(4) 0.6327(3) 0.63788(16) 0.0279(8) Uani d . 1
O O6 0.1055(3) 0.6420(2) 0.65831(12) 0.0339(7) Uani d . 1
N N5 0.2774(3) 0.5459(2) 0.62490(13) 0.0260(7) Uani d . 1
H H5 0.3655 0.5418 0.6146 0.031 Uiso calc R 1
C C21 0.1948(4) 0.4613(3) 0.62754(15) 0.0248(7) Uani d . 1
C C22 0.1931(4) 0.4038(3) 0.58295(16) 0.0278(8) Uani d . 1
H H22A 0.2435 0.4259 0.5516 0.033 Uiso calc R 1
C C23 0.1227(5) 0.3108(3) 0.57685(16) 0.0310(8) Uani d . 1
C C24 0.0750(5) 0.2860(4) 0.52410(19) 0.0430(11) Uani d . 1
H H24A 0.0919 0.3279 0.4940 0.052 Uiso calc R 1
C C25 0.0039(6) 0.2018(4) 0.5151(2) 0.0537(13) Uani d . 1
H H25A -0.0281 0.1862 0.4791 0.064 Uiso calc R 1
C C26 -0.0204(6) 0.1410(4) 0.5580(2) 0.0542(14) Uani d . 1
H H26A -0.0712 0.0836 0.5520 0.065 Uiso calc R 1
C C27 0.0283(6) 0.1622(3) 0.6098(2) 0.0497(12) Uani d . 1
H H27A 0.0118 0.1190 0.6394 0.060 Uiso calc R 1
C C28 0.1018(5) 0.2468(3) 0.61976(18) 0.0371(10) Uani d . 1
H H28A 0.1372 0.2603 0.6556 0.045 Uiso calc R 1
C C29 0.1179(4) 0.4443(2) 0.67989(15) 0.0236(7) Uani d . 1
O O7 -0.0074(3) 0.42020(19) 0.68095(11) 0.0268(6) Uani d . 1
N N6 0.1922(3) 0.4528(2) 0.72685(13) 0.0291(7) Uani d . 1
H H6 0.2810 0.4693 0.7258 0.035 Uiso calc R 1
C C30 0.1241(5) 0.4343(3) 0.77908(15) 0.0319(9) Uani d . 1
H H30A 0.0401 0.4753 0.7821 0.038 Uiso calc R 1
H H30B 0.1886 0.4517 0.8095 0.038 Uiso calc R 1
C C31 0.0813(4) 0.3313(3) 0.78571(15) 0.0298(9) Uani d . 1
O O8 -0.0078(4) 0.3209(2) 0.82781(13) 0.0409(8) Uani d . 1
H H8 -0.0242 0.2627 0.8328 0.061 Uiso calc R 1
O O9 0.1206(3) 0.2666(2) 0.75700(11) 0.0351(7) Uani d . 1
C C5 0.5379(4) 0.6303(3) 0.76361(17) 0.0305(8) Uani d . 1
O O2 0.4463(3) 0.5724(2) 0.75091(12) 0.0380(7) Uani d . 1
O O1 0.5178(4) 0.7135(2) 0.78965(14) 0.0435(8) Uani d . 1
C C1 0.3888(5) 0.7359(3) 0.82038(19) 0.0414(11) Uani d . 1
C C4 0.2693(6) 0.7528(4) 0.7816(2) 0.0522(13) Uani d . 1
H H4A 0.2484 0.6938 0.7615 0.078 Uiso calc R 1
H H4B 0.2947 0.8030 0.7553 0.078 Uiso calc R 1
H H4C 0.1866 0.7727 0.8026 0.078 Uiso calc R 1
C C3 0.4332(8) 0.8268(4) 0.8504(3) 0.0676(18) Uani d . 1
H H3A 0.5144 0.8132 0.8738 0.101 Uiso calc R 1
H H3B 0.3556 0.8497 0.8733 0.101 Uiso calc R 1
H H3C 0.4579 0.8759 0.8232 0.101 Uiso calc R 1
C C2 0.3600(6) 0.6578(4) 0.8623(2) 0.0521(13) Uani d . 1
H H2A 0.4453 0.6449 0.8836 0.078 Uiso calc R 1
H H2B 0.3307 0.5996 0.8431 0.078 Uiso calc R 1
H H2C 0.2854 0.6785 0.8874 0.078 Uiso calc R 1

loop_
_atom_site_aniso_label
_atom_site_aniso_U_11
_atom_site_aniso_U_22
_atom_site_aniso_U_33
_atom_site_aniso_U_12
_atom_site_aniso_U_13
_atom_site_aniso_U_23
N1 0.0221(17) 0.046(2) 0.0340(18) 0.0006(14) -0.0016(14) -0.0037(16)
C6 0.035(2) 0.045(2) 0.032(2) 0.0110(19) 0.0005(19) 0.0008(18)
C7 0.025(2) 0.038(2) 0.034(2) 0.0026(17) -0.0018(17) -0.0024(17)
O3 0.0361(17) 0.0381(17) 0.0394(16) 0.0125(13) -0.0061(13) -0.0019(13)
N2 0.0259(17) 0.0346(18) 0.0291(16) 0.0074(14) 0.0014(14) 0.0021(13)
C8 0.0201(18) 0.0316(19) 0.0304(19) 0.0037(15) 0.0000(16) 0.0002(15)
C9 0.0224(19) 0.040(2) 0.035(2) 0.0061(17) 0.0011(17) -0.0005(17)
C10 0.026(2) 0.034(2) 0.035(2) 0.0038(16) 0.0031(17) -0.0007(16)
C11 0.038(2) 0.036(2) 0.048(3) 0.0017(19) 0.008(2) -0.0064(19)
C12 0.059(3) 0.039(2) 0.050(3) 0.005(2) 0.026(3) 0.001(2)
C13 0.067(4) 0.041(3) 0.044(3) 0.017(2) 0.014(3) 0.002(2)
C14 0.053(3) 0.053(3) 0.036(2) 0.015(2) -0.001(2) -0.006(2)
C15 0.035(2) 0.047(2) 0.037(2) 0.006(2) 0.002(2) -0.0049(19)
C16 0.0249(19) 0.0286(19) 0.0270(18) 0.0012(15) 0.0038(16) 0.0026(14)
O4 0.0258(14) 0.0276(13) 0.0350(14) -0.0011(11) 0.0033(12) 0.0033(11)
N3 0.0211(16) 0.0337(17) 0.0355(17) 0.0007(13) 0.0025(14) 0.0085(14)
C17 0.023(2) 0.040(2) 0.035(2) 0.0051(16) 0.0017(17) 0.0083(17)
C18 0.027(2) 0.0258(18) 0.035(2) 0.0010(15) -0.0008(17) 0.0077(15)
O5 0.0257(15) 0.0388(16) 0.0449(17) 0.0054(12) -0.0041(13) 0.0067(13)
N4 0.0226(16) 0.0277(16) 0.0392(18) 0.0005(12) 0.0021(14) 0.0004(13)
C19 0.029(2) 0.0249(18) 0.041(2) 0.0018(15) 0.0058(18) -0.0015(16)
C20 0.0240(19) 0.0285(19) 0.0312(19) 0.0022(15) 0.0026(16) -0.0023(15)
O6 0.0264(15) 0.0338(15) 0.0415(16) 0.0021(12) 0.0067(13) -0.0033(12)
N5 0.0197(15) 0.0242(15) 0.0342(17) 0.0008(12) -0.0001(13) 0.0001(13)
C21 0.0193(17) 0.0248(17) 0.0302(18) -0.0022(14) 0.0052(15) 0.0017(14)
C22 0.0242(19) 0.0293(19) 0.0299(18) -0.0007(15) 0.0024(16) -0.0015(15)
C23 0.030(2) 0.034(2) 0.0284(18) 0.0007(16) 0.0051(17) -0.0045(15)
C24 0.046(3) 0.047(3) 0.036(2) -0.003(2) -0.002(2) -0.0119(19)
C25 0.057(3) 0.054(3) 0.051(3) -0.010(3) 0.000(3) -0.018(2)
C26 0.048(3) 0.042(3) 0.072(3) -0.011(2) 0.006(3) -0.025(2)
C27 0.058(3) 0.033(2) 0.058(3) -0.008(2) 0.016(3) -0.006(2)
C28 0.046(3) 0.028(2) 0.037(2) -0.0027(18) 0.005(2) -0.0065(16)
C29 0.0212(18) 0.0228(17) 0.0268(18) 0.0005(14) 0.0016(16) -0.0001(13)
O7 0.0187(13) 0.0293(13) 0.0324(14) -0.0022(10) 0.0000(11) 0.0018(10)
N6 0.0205(16) 0.0409(18) 0.0260(15) -0.0086(14) -0.0016(13) 0.0019(13)
C30 0.036(2) 0.036(2) 0.0230(17) -0.0061(18) 0.0021(17) -0.0002(15)
C31 0.024(2) 0.042(2) 0.0232(17) -0.0031(16) 0.0025(16) 0.0039(16)
O8 0.0427(18) 0.0376(16) 0.0425(17) -0.0074(14) 0.0179(15) -0.0014(13)
O9 0.0377(17) 0.0336(15) 0.0340(15) 0.0062(12) 0.0076(13) 0.0015(11)
C5 0.028(2) 0.032(2) 0.0315(19) 0.0001(16) 0.0016(16) -0.0065(15)
O2 0.0331(16) 0.0398(17) 0.0411(16) -0.0046(13) -0.0023(14) -0.0077(13)
O1 0.0395(18) 0.0373(17) 0.0536(19) -0.0015(14) 0.0056(15) -0.0163(14)
C1 0.041(3) 0.045(3) 0.039(2) 0.013(2) 0.000(2) -0.0150(19)
C4 0.049(3) 0.061(3) 0.047(3) 0.023(3) 0.001(2) -0.008(2)
C3 0.078(4) 0.060(4) 0.066(4) 0.017(3) -0.014(3) -0.033(3)
C2 0.049(3) 0.066(3) 0.042(3) 0.019(3) 0.005(2) -0.003(2)

loop_
_atom_type_symbol
_atom_type_description
_atom_type_scat_dispersion_real
_atom_type_scat_dispersion_imag
_atom_type_scat_source
C C 0.0181 0.0091 'International Tables Vol C Tables 4.2.6.8 and 6.1.1.4'
H H 0.0000 0.0000 'International Tables Vol C Tables 4.2.6.8 and 6.1.1.4'
N N 0.0311 0.0180 'International Tables Vol C Tables 4.2.6.8 and 6.1.1.4'
O O 0.0492 0.0322 'International Tables Vol C Tables 4.2.6.8 and 6.1.1.4'

loop_
_geom_angle_atom_site_label_1
_geom_angle_atom_site_label_2
_geom_angle_atom_site_label_3
_geom_angle
_geom_angle_publ_flag
C5 N1 C6 122.4(4) ?
C5 N1 H1 118.8 ?
C6 N1 H1 118.8 ?
N1 C6 C7 112.1(4) ?
N1 C6 H6A 109.2 ?
C7 C6 H6A 109.2 ?
N1 C6 H6B 109.2 ?
C7 C6 H6B 109.2 ?
H6A C6 H6B 107.9 ?
O3 C7 N2 123.3(4) ?
O3 C7 C6 121.6(4) ?
N2 C7 C6 115.1(4) ?
C7 N2 C8 122.2(3) ?
C7 N2 H2 118.9 ?
C8 N2 H2 118.9 ?
C9 C8 N2 120.2(4) y
C9 C8 C16 126.2(4) y
N2 C8 C16 113.5(3) y
C8 C9 C10 129.0(4) y
C8 C9 H9A 115.5 ?
C10 C9 H9A 115.5 ?
C15 C10 C11 118.4(4) ?
C15 C10 C9 123.6(4) ?
C11 C10 C9 118.0(4) ?
C12 C11 C10 120.4(5) ?
C12 C11 H11A 119.8 ?
C10 C11 H11A 119.8 ?
C13 C12 C11 120.0(5) ?
C13 C12 H12A 120.0 ?
C11 C12 H12A 120.0 ?
C12 C13 C14 120.2(5) ?
C12 C13 H13A 119.9 ?
C14 C13 H13A 119.9 ?
C13 C14 C15 120.0(5) ?
C13 C14 H14A 120.0 ?
C15 C14 H14A 120.0 ?
C14 C15 C10 120.8(5) ?
C14 C15 H15A 119.6 ?
C10 C15 H15A 119.6 ?
O4 C16 N3 123.5(4) ?
O4 C16 C8 121.8(3) ?
N3 C16 C8 114.7(3) ?
C16 N3 C17 121.5(3) ?
C16 N3 H3 119.2 ?
C17 N3 H3 119.2 ?
N3 C17 C18 114.4(3) ?
N3 C17 H17A 108.7 ?
C18 C17 H17A 108.7 ?
N3 C17 H17B 108.7 ?
C18 C17 H17B 108.7 ?
H17A C17 H17B 107.6 ?
O5 C18 N4 121.5(4) ?
O5 C18 C17 119.9(4) ?
N4 C18 C17 118.6(4) ?
C18 N4 C19 120.8(4) ?
C18 N4 H4 119.6 ?
C19 N4 H4 119.6 ?
N4 C19 C20 112.5(3) ?
N4 C19 H19A 109.1 ?
C20 C19 H19A 109.1 ?
N4 C19 H19B 109.1 ?
C20 C19 H19B 109.1 ?
H19A C19 H19B 107.8 ?
O6 C20 N5 122.2(4) ?
O6 C20 C19 121.4(4) ?
N5 C20 C19 116.4(3) ?
C20 N5 C21 121.6(3) ?
C20 N5 H5 119.2 ?
C21 N5 H5 119.2 ?
C22 C21 N5 117.9(3) y
C22 C21 C29 125.7(3) y
N5 C21 C29 116.5(3) y
C21 C22 C23 127.9(4) y
C21 C22 H22A 116.1 ?
C23 C22 H22A 116.1 ?
C28 C23 C24 118.4(4) ?
C28 C23 C22 124.2(4) ?
C24 C23 C22 117.4(4) ?
C25 C24 C23 121.1(5) ?
C25 C24 H24A 119.4 ?
C23 C24 H24A 119.4 ?
C26 C25 C24 119.9(5) ?
C26 C25 H25A 120.0 ?
C24 C25 H25A 120.0 ?
C25 C26 C27 120.3(5) ?
C25 C26 H26A 119.9 ?
C27 C26 H26A 119.9 ?
C26 C27 C28 120.8(5) ?
C26 C27 H27A 119.6 ?
C28 C27 H27A 119.6 ?
C23 C28 C27 119.4(4) ?
C23 C28 H28A 120.3 ?
C27 C28 H28A 120.3 ?
O7 C29 N6 120.9(3) ?
O7 C29 C21 122.5(3) ?
N6 C29 C21 116.5(3) ?
C29 N6 C30 119.1(3) ?
C29 N6 H6 120.4 ?
C30 N6 H6 120.4 ?
N6 C30 C31 112.7(3) ?
N6 C30 H30A 109.0 ?
C31 C30 H30A 109.0 ?
N6 C30 H30B 109.0 ?
C31 C30 H30B 109.0 ?
H30A C30 H30B 107.8 ?
O9 C31 O8 123.9(4) ?
O9 C31 C30 125.1(4) ?
O8 C31 C30 111.0(4) ?
C31 O8 H8 109.5 ?
O2 C5 O1 126.1(4) ?
O2 C5 N1 125.3(4) ?
O1 C5 N1 108.6(4) ?
C5 O1 C1 122.9(4) ?
O1 C1 C4 110.8(4) ?
O1 C1 C2 109.6(4) ?
C4 C1 C2 113.3(5) ?
O1 C1 C3 100.7(4) ?
C4 C1 C3 112.2(4) ?
C2 C1 C3 109.5(4) ?
C1 C4 H4A 109.5 ?
C1 C4 H4B 109.5 ?
H4A C4 H4B 109.5 ?
C1 C4 H4C 109.5 ?
H4A C4 H4C 109.5 ?
H4B C4 H4C 109.5 ?
C1 C3 H3A 109.5 ?
C1 C3 H3B 109.5 ?
H3A C3 H3B 109.5 ?
C1 C3 H3C 109.5 ?
H3A C3 H3C 109.5 ?
H3B C3 H3C 109.5 ?
C1 C2 H2A 109.5 ?
C1 C2 H2B 109.5 ?
H2A C2 H2B 109.5 ?
C1 C2 H2C 109.5 ?
H2A C2 H2C 109.5 ?
H2B C2 H2C 109.5 ?

loop_
_geom_bond_atom_site_label_1
_geom_bond_atom_site_label_2
_geom_bond_distance
_geom_bond_publ_flag
N1 C5 1.344(5) ?
N1 C6 1.425(5) ?
N1 H1 0.8800 ?
C6 C7 1.518(6) ?
C6 H6A 0.9900 ?
C6 H6B 0.9900 ?
C7 O3 1.228(5) ?
C7 N2 1.349(5) ?
N2 C8 1.411(5) y
N2 H2 0.8800 ?
C8 C9 1.341(6) y
C8 C16 1.509(5) ?
C9 C10 1.462(6) ?
C9 H9A 0.9500 ?
C10 C15 1.391(6) ?
C10 C11 1.404(6) ?
C11 C12 1.390(7) ?
C11 H11A 0.9500 ?
C12 C13 1.380(8) ?
C12 H12A 0.9500 ?
C13 C14 1.381(8) ?
C13 H13A 0.9500 ?
C14 C15 1.386(7) ?
C14 H14A 0.9500 ?
C15 H15A 0.9500 ?
C16 O4 1.232(5) ?
C16 N3 1.344(5) ?
N3 C17 1.446(5) ?
N3 H3 0.8800 ?
C17 C18 1.506(6) ?
C17 H17A 0.9900 ?
C17 H17B 0.9900 ?
C18 O5 1.239(5) ?
C18 N4 1.330(5) ?
N4 C19 1.447(5) ?
N4 H4 0.8800 ?
C19 C20 1.511(5) ?
C19 H19A 0.9900 ?
C19 H19B 0.9900 ?
C20 O6 1.237(5) ?
C20 N5 1.357(5) ?
N5 C21 1.425(4) y
N5 H5 0.8800 ?
C21 C22 1.347(5) y
C21 C29 1.484(5) ?
C22 C23 1.474(6) ?
C22 H22A 0.9500 ?
C23 C28 1.387(6) ?
C23 C24 1.400(6) ?
C24 C25 1.378(7) ?
C24 H24A 0.9500 ?
C25 C26 1.364(8) ?
C25 H25A 0.9500 ?
C26 C27 1.370(8) ?
C26 H26A 0.9500 ?
C27 C28 1.399(6) ?
C27 H27A 0.9500 ?
C28 H28A 0.9500 ?
C29 O7 1.244(5) ?
C29 N6 1.346(5) ?
N6 C30 1.445(5) ?
N6 H6 0.8800 ?
C30 C31 1.508(6) ?
C30 H30A 0.9900 ?
C30 H30B 0.9900 ?
C31 O9 1.202(5) ?
C31 O8 1.336(5) ?
O8 H8 0.8400 ?
C5 O2 1.232(5) ?
C5 O1 1.339(5) ?
O1 C1 1.473(6) ?
C1 C4 1.497(7) ?
C1 C2 1.518(7) ?
C1 C3 1.526(7) ?
C4 H4A 0.9800 ?
C4 H4B 0.9800 ?
C4 H4C 0.9800 ?
C3 H3A 0.9800 ?
C3 H3B 0.9800 ?
C3 H3C 0.9800 ?
C2 H2A 0.9800 ?
C2 H2B 0.9800 ?
C2 H2C 0.9800 ?

loop_
_geom_hbond_atom_site_label_D
_geom_hbond_atom_site_label_H
_geom_hbond_atom_site_label_A
_geom_hbond_site_symmetry_A
_geom_hbond_distance_DH
_geom_hbond_distance_HA
_geom_hbond_distance_DA
_geom_hbond_angle_DHA
N4 H4 O3 . 0.88 1.96 2.728(4) 144.6
N5 H5 O4 . 0.88 2.20 3.013(4) 153.6
N6 H6 O2 . 0.88 2.22 3.007(4) 147.9
N1 H1 O9 3_656 0.88 2.18 2.848(5) 132.6
N2 H2 O7 1_655 0.88 2.03 2.852(4) 154.8
N3 H3 O5 4_566 0.88 1.98 2.740(5) 144.0
O8 H8 O6 3_546 0.84 1.87 2.695(4) 166.2
C2 H2B O2 . 0.98 2.52 3.064(6) 114.9
C4 H4A O2 . 0.98 2.56 3.130(6) 117.4
C28 H28A O9 . 0.95 2.46 3.339(5) 153.5
C6 H6B O7 1_655 0.99 2.51 3.222(5) 128.3
C11 H11A O5 1_655 0.95 2.32 3.234(6) 162.6

loop_
_geom_torsion_atom_site_label_1
_geom_torsion_atom_site_label_2
_geom_torsion_atom_site_label_3
_geom_torsion_atom_site_label_4
_geom_torsion
_geom_torsion_publ_flag
C5 N1 C6 C7 80.1(5) y
N1 C6 C7 O3 -13.1(6) ?
N1 C6 C7 N2 169.8(4) y
O3 C7 N2 C8 -2.8(7) ?
C6 C7 N2 C8 174.2(4) y
C7 N2 C8 C9 137.8(4) ?
C7 N2 C8 C16 -45.1(5) y
N2 C8 C9 C10 173.1(4) y
C16 C8 C9 C10 -3.6(7) ?
C8 C9 C10 C15 -33.5(7) y
C8 C9 C10 C11 146.5(5) y
C15 C10 C11 C12 3.1(7) ?
C9 C10 C11 C12 -176.9(4) ?
C10 C11 C12 C13 -0.8(7) ?
C11 C12 C13 C14 -1.6(8) ?
C12 C13 C14 C15 1.7(8) ?
C13 C14 C15 C10 0.7(7) ?
C11 C10 C15 C14 -3.1(7) ?
C9 C10 C15 C14 176.9(4) ?
C9 C8 C16 O4 127.5(4) y
N2 C8 C16 O4 -49.3(5) ?
C9 C8 C16 N3 -54.1(6) ?
N2 C8 C16 N3 129.1(4) y
O4 C16 N3 C17 -0.8(6) ?
C8 C16 N3 C17 -179.2(4) y
C16 N3 C17 C18 65.0(5) y
N3 C17 C18 O5 -169.2(4) ?
N3 C17 C18 N4 9.9(5) y
O5 C18 N4 C19 6.2(6) ?
C17 C18 N4 C19 -173.0(3) y
C18 N4 C19 C20 65.5(5) y
N4 C19 C20 O6 -154.4(4) ?
N4 C19 C20 N5 28.1(5) y
O6 C20 N5 C21 8.1(6) ?
C19 C20 N5 C21 -174.4(4) y
C20 N5 C21 C22 128.8(4) ?
C20 N5 C21 C29 -51.4(5) y
N5 C21 C22 C23 176.4(4) y
C29 C21 C22 C23 -3.4(7) ?
C21 C22 C23 C28 -31.3(7) y
C21 C22 C23 C24 149.1(5) y
C28 C23 C24 C25 2.6(7) ?
C22 C23 C24 C25 -177.8(4) ?
C23 C24 C25 C26 -0.3(8) ?
C24 C25 C26 C27 -1.4(9) ?
C25 C26 C27 C28 0.8(9) ?
C24 C23 C28 C27 -3.2(7) ?
C22 C23 C28 C27 177.3(4) ?
C26 C27 C28 C23 1.5(8) ?
C22 C21 C29 O7 -46.7(6) y
N5 C21 C29 O7 133.5(4) ?
C22 C21 C29 N6 130.9(4) ?
N5 C21 C29 N6 -48.9(5) y
O7 C29 N6 C30 -0.6(6) ?
C21 C29 N6 C30 -178.2(3) y
C29 N6 C30 C31 66.2(5) ?
N6 C30 C31 O9 13.6(6) ?
N6 C30 C31 O8 -165.9(3) ?
C6 N1 C5 O2 14.8(7) ?
C6 N1 C5 O1 -166.0(4) y
O2 C5 O1 C1 17.4(7) ?
N1 C5 O1 C1 -161.7(4) y
C5 O1 C1 C4 -72.1(6) ?
C5 O1 C1 C2 53.6(5) ?
C5 O1 C1 C3 169.0(4) ?

loop_
_cod_related_entry_id
_cod_related_entry_database
_cod_related_entry_code
1 ChemSpider 30655139
